data_4512949
loop_
_publ_author_name
'Damijonaitis, Arunas'
'Broichhagen, Johannes'
'Urushima, Tatsuya'
'H\"ull, Katharina'
'Nagpal, Jatin'
'Laprell, Laura'
'Sch\"onberger, Matthias'
'Woodmansee, David H.'
'Rafiq, Amir'
'Sumser, Martin P.'
'Kummer, Wolfgang'
'Gottschalk, Alexander'
'Trauner, Dirk'

_publ_section_title
;
 AzoCholine Enables Optical Control of Alpha 7 Nicotinic Acetylcholine
 Receptors in Neural Networks.
;
_journal_issue 5
_journal_name_full 'ACS chemical neuroscience'
_journal_page_first 701
_journal_page_last 707
_journal_paper_doi 10.1021/acschemneuro.5b00030
_journal_volume 6
_journal_year 2015
_chemical_formula_moiety 'C15 H20 N5 O, I, 0.44(H2 O)'
_chemical_formula_sum 'C15 H20.88 I N5 O1.44'
_chemical_formula_weight 421.184
_space_group_IT_number 14
_symmetry_cell_setting monoclinic
_symmetry_Int_Tables_number 14
_symmetry_space_group_name_Hall '-P 2ybc'
_symmetry_space_group_name_H-M 'P 1 21/c 1'
_atom_sites_solution_hydrogens geom
_atom_sites_solution_primary direct
_atom_sites_solution_secondary difmap
_audit_block_code C15H20N5O_I_H2O_rv404_trauner
_audit_creation_method 'form98_non/compatible with shelxl97-2'
_audit_update_record 31-Oct-13
_cell_angle_alpha 90.00
_cell_angle_beta 101.7775(17)
_cell_angle_gamma 90.00
_cell_formula_units_Z 4
_cell_length_a 6.8275(4)
_cell_length_b 21.5680(13)
_cell_length_c 11.9397(7)
_cell_measurement_reflns_used 9933
_cell_measurement_temperature 173(2)
_cell_measurement_theta_max 25.3398
_cell_measurement_theta_min 3.0478
_cell_volume 1721.17(18)
_computing_cell_refinement 'APEX2 v2012.4-3 (Bruker AXS)'
_computing_data_collection 'Bruker Instrument Service v3.0.21'
_computing_data_reduction 'SAINT V8.18C (Bruker AXS Inc., 2011)'
_computing_structure_refinement
;
Sheldrick, G. M. (2008).
<i>Acta Cryst.</i> A<b>64</b>, 112--122.
;
_computing_structure_solution
;
A. Altomare, M. C. Burla, M. Camalli, G. L. Cascarano, C. Giacovazzo, A.
Guagliardi, A. G. G. Moliterni, G. Polidori, R. Spagna: SIR97: a new tool for
crystal structure determination and refinement; J. Appl. Crystallogr. 1999,
32, 115-119.
;
_diffrn_ambient_temperature 173(2)
_diffrn_detector_area_resol_mean 10.4167
_diffrn_measured_fraction_theta_full 0.996
_diffrn_measured_fraction_theta_max 0.996
_diffrn_measurement_device 'fixed-chi three-circle diffractometer'
_diffrn_measurement_device_type 'Bruker D8Venture'
_diffrn_measurement_method 'mix of phi and omega scans'
_diffrn_radiation_collimation 0.8_mm
_diffrn_radiation_monochromator 'focusing mirrors'
_diffrn_radiation_type 'Mo K\a'
_diffrn_radiation_wavelength 0.71073
_diffrn_reflns_av_R_equivalents 0.0397
_diffrn_reflns_av_sigmaI/netI 0.0199
_diffrn_reflns_limit_h_max 8
_diffrn_reflns_limit_h_min -8
_diffrn_reflns_limit_k_max 25
_diffrn_reflns_limit_k_min -25
_diffrn_reflns_limit_l_max 14
_diffrn_reflns_limit_l_min -14
_diffrn_reflns_number 30214
_diffrn_reflns_theta_full 25.37
_diffrn_reflns_theta_max 25.39
_diffrn_reflns_theta_min 3.05
_diffrn_source_current 50
_diffrn_source_power 2.5
_diffrn_source_type 'Bruker TXS'
_diffrn_source_voltage 50
_exptl_absorpt_coefficient_mu 1.873
_exptl_absorpt_correction_T_max 0.9580
_exptl_absorpt_correction_T_min 0.9219
_exptl_absorpt_correction_type multi-scan
_exptl_absorpt_process_details 'SADABS V2012/1 (Bruker AXS Inc.)'
_exptl_crystal_colour orange
_exptl_crystal_density_diffrn 1.62541(17)
_exptl_crystal_density_method 'not measured'
_exptl_crystal_description platelet
_exptl_crystal_F_000 842
_exptl_crystal_size_max 0.080
_exptl_crystal_size_mid 0.070
_exptl_crystal_size_min 0.020
_refine_diff_density_max 0.699
_refine_diff_density_min -0.421
_refine_diff_density_rms 0.076
_refine_ls_extinction_method none
_refine_ls_goodness_of_fit_ref 1.048
_refine_ls_hydrogen_treatment mixed
_refine_ls_matrix_type full
_refine_ls_number_parameters 212
_refine_ls_number_reflns 3152
_refine_ls_number_restraints 0
_refine_ls_restrained_S_all 1.048
_refine_ls_R_factor_all 0.0302
_refine_ls_R_factor_gt 0.0232
_refine_ls_shift/su_max 0.001
_refine_ls_shift/su_mean 0.000
_refine_ls_structure_factor_coef Fsqd
_refine_ls_weighting_details 'calc w=1/[\s^2^(Fo^2^)+(0.0213P)^2^+1.9403P] where P=(Fo^2^+2Fc^2^)/3'
_refine_ls_weighting_scheme calc
_refine_ls_wR_factor_gt 0.0507
_refine_ls_wR_factor_ref 0.0534
_reflns_number_gt 2775
_reflns_number_total 3152
_reflns_threshold_expression >2sigma(I)
_cod_data_source_file cn5b00030_si_002.cif
_cod_data_source_block rv404
_cod_depositor_comments 'Adding full bibliography for 4512949--4512951.cif.'
_cod_original_sg_symbol_H-M 'P 21/c'
_cod_database_code 4512949

loop_
_symmetry_equiv_pos_as_xyz
'x, y, z'
'-x, y+1/2, -z+1/2'
'-x, -y, -z'
'x, -y-1/2, z-1/2'

loop_
_atom_site_label
_atom_site_type_symbol
_atom_site_fract_x
_atom_site_fract_y
_atom_site_fract_z
_atom_site_U_iso_or_equiv
_atom_site_adp_type
_atom_site_occupancy
_atom_site_symmetry_multiplicity
_atom_site_calc_flag
_atom_site_refinement_flags
C1 C 0.4325(4) 0.34961(13) 0.7854(2) 0.0272(6) Uani 1 1 d .
H1A H 0.4571 0.3912 0.8205 0.033 Uiso 1 1 calc R
H1B H 0.5557 0.3248 0.8108 0.033 Uiso 1 1 calc R
C2 C 0.3973(4) 0.35676(12) 0.6569(2) 0.0257(6) Uani 1 1 d .
H2A H 0.5260 0.3549 0.6311 0.031 Uiso 1 1 calc R
H2B H 0.3103 0.3229 0.6190 0.031 Uiso 1 1 calc R
C3 C 0.2927(3) 0.43754(11) 0.51906(19) 0.0194(5) Uani 1 1 d .
C4 C 0.2363(3) 0.49916(11) 0.50207(19) 0.0195(5) Uani 1 1 d .
H4 H 0.2059 0.5230 0.5633 0.023 Uiso 1 1 calc R
C5 C 0.2246(3) 0.52566(11) 0.3958(2) 0.0212(5) Uani 1 1 d .
H5 H 0.1888 0.5681 0.3843 0.025 Uiso 1 1 calc R
C6 C 0.2648(3) 0.49076(11) 0.30539(19) 0.0198(5) Uani 1 1 d .
C7 C 0.3223(4) 0.42858(11) 0.3231(2) 0.0235(5) Uani 1 1 d .
H7 H 0.3513 0.4046 0.2618 0.028 Uiso 1 1 calc R
C8 C 0.3369(4) 0.40233(12) 0.4297(2) 0.0246(5) Uani 1 1 d .
H8 H 0.3769 0.3603 0.4421 0.030 Uiso 1 1 calc R
C9 C 0.2381(3) 0.52628(11) 0.01178(19) 0.0206(5) Uani 1 1 d .
C10 C 0.1695(4) 0.61429(13) -0.0900(2) 0.0331(6) Uani 1 1 d .
H10 H 0.1331 0.6569 -0.0955 0.040 Uiso 1 1 calc R
C11 C 0.2020(4) 0.58471(13) -0.1862(2) 0.0283(6) Uani 1 1 d .
H11 H 0.1894 0.6057 -0.2573 0.034 Uiso 1 1 calc R
C12 C 0.2534(4) 0.52336(13) -0.1745(2) 0.0289(6) Uani 1 1 d .
H12 H 0.2776 0.5016 -0.2395 0.035 Uiso 1 1 calc R
C13 C 0.0699(4) 0.35299(12) 0.7935(2) 0.0274(6) Uani 1 1 d .
H13A H 0.0869 0.3965 0.8174 0.041 Uiso 1 1 calc R
H13B H -0.0327 0.3337 0.8288 0.041 Uiso 1 1 calc R
H13C H 0.0284 0.3509 0.7101 0.041 Uiso 1 1 calc R
C14 C 0.3209(4) 0.32104(15) 0.9590(2) 0.0370(7) Uani 1 1 d .
H14A H 0.4488 0.2997 0.9845 0.056 Uiso 1 1 calc R
H14B H 0.2172 0.3004 0.9913 0.056 Uiso 1 1 calc R
H14C H 0.3336 0.3643 0.9848 0.056 Uiso 1 1 calc R
C15 C 0.2394(4) 0.25300(12) 0.7929(2) 0.0321(6) Uani 1 1 d .
H15A H 0.1969 0.2514 0.7094 0.048 Uiso 1 1 calc R
H15B H 0.1380 0.2331 0.8282 0.048 Uiso 1 1 calc R
H15C H 0.3671 0.2312 0.8162 0.048 Uiso 1 1 calc R
N1 N 0.2642(3) 0.31922(10) 0.83076(17) 0.0233(5) Uani 1 1 d .
N2 N 0.2458(3) 0.52334(10) 0.20051(16) 0.0228(5) Uani 1 1 d .
N3 N 0.2600(3) 0.49074(10) 0.11575(16) 0.0231(4) Uani 1 1 d .
N4 N 0.1867(3) 0.58612(11) 0.01116(17) 0.0301(5) Uani 1 1 d .
N5 N 0.2711(3) 0.49256(10) -0.07564(17) 0.0249(5) Uani 1 1 d .
O1 O 0.3026(3) 0.41579(8) 0.62781(13) 0.0239(4) Uani 1 1 d .
O2 O 0.6168(8) 0.2682(3) 0.1880(4) 0.053(2) Uani 0.437(8) 1 d P
I1 I 0.83050(3) 0.293796(8) 0.473339(14) 0.03010(7) Uani 1 1 d .

loop_
_atom_site_aniso_label
_atom_site_aniso_U_11
_atom_site_aniso_U_22
_atom_site_aniso_U_33
_atom_site_aniso_U_23
_atom_site_aniso_U_13
_atom_site_aniso_U_12
C1 0.0246(13) 0.0304(15) 0.0255(13) 0.0095(11) 0.0023(11) -0.0066(11)
C2 0.0297(14) 0.0235(13) 0.0246(13) 0.0065(10) 0.0075(11) -0.0006(11)
C3 0.0176(12) 0.0243(13) 0.0161(12) 0.0030(10) 0.0031(9) -0.0040(10)
C4 0.0191(12) 0.0245(13) 0.0157(11) -0.0011(10) 0.0053(9) -0.0006(10)
C5 0.0203(13) 0.0218(13) 0.0212(12) 0.0024(10) 0.0035(10) 0.0016(10)
C6 0.0176(12) 0.0254(13) 0.0160(12) 0.0020(10) 0.0030(9) -0.0039(10)
C7 0.0274(13) 0.0255(14) 0.0181(12) -0.0036(10) 0.0060(10) -0.0024(10)
C8 0.0316(14) 0.0193(13) 0.0227(13) 0.0011(10) 0.0049(11) -0.0009(10)
C9 0.0180(12) 0.0277(14) 0.0155(12) -0.0004(10) 0.0020(9) -0.0045(10)
C10 0.0454(17) 0.0276(15) 0.0253(14) 0.0029(11) 0.0050(12) 0.0046(12)
C11 0.0341(15) 0.0339(15) 0.0161(12) 0.0064(11) 0.0036(11) -0.0010(12)
C12 0.0343(15) 0.0373(16) 0.0150(12) -0.0015(11) 0.0049(11) -0.0003(12)
C13 0.0272(14) 0.0292(14) 0.0251(13) 0.0037(11) 0.0036(11) 0.0032(11)
C14 0.0393(17) 0.0483(18) 0.0212(14) 0.0091(13) 0.0009(12) -0.0054(13)
C15 0.0380(15) 0.0216(13) 0.0382(16) 0.0084(12) 0.0114(12) -0.0022(11)
N1 0.0246(11) 0.0248(11) 0.0196(11) 0.0065(9) 0.0027(9) -0.0015(9)
N2 0.0237(11) 0.0285(12) 0.0160(10) 0.0012(9) 0.0038(8) 0.0001(9)
N3 0.0273(11) 0.0265(11) 0.0155(10) -0.0001(9) 0.0041(8) -0.0031(9)
N4 0.0426(14) 0.0315(13) 0.0163(11) 0.0009(9) 0.0060(10) 0.0026(10)
N5 0.0290(12) 0.0277(12) 0.0176(10) -0.0007(9) 0.0043(9) -0.0029(9)
O1 0.0344(10) 0.0229(9) 0.0151(8) 0.0056(7) 0.0070(7) 0.0025(7)
O2 0.056(4) 0.066(4) 0.037(3) -0.002(3) 0.012(2) -0.010(3)
I1 0.03064(11) 0.03073(11) 0.02927(10) -0.00460(8) 0.00690(7) 0.00346(7)

loop_
_atom_type_symbol
_atom_type_description
_atom_type_scat_dispersion_real
_atom_type_scat_dispersion_imag
_atom_type_scat_source
C C 0.0033 0.0016 'International Tables Vol C Tables 4.2.6.8 and 6.1.1.4'
H H 0.0000 0.0000 'International Tables Vol C Tables 4.2.6.8 and 6.1.1.4'
N N 0.0061 0.0033 'International Tables Vol C Tables 4.2.6.8 and 6.1.1.4'
O O 0.0106 0.0060 'International Tables Vol C Tables 4.2.6.8 and 6.1.1.4'
I I -0.4742 1.8119 'International Tables Vol C Tables 4.2.6.8 and 6.1.1.4'

loop_
_geom_angle_atom_site_label_1
_geom_angle_atom_site_label_2
_geom_angle_atom_site_label_3
_geom_angle
C2 C1 N1 115.6(2)
C2 C1 H1A 108.4
N1 C1 H1A 108.4
C2 C1 H1B 108.4
N1 C1 H1B 108.4
H1A C1 H1B 107.4
O1 C2 C1 107.8(2)
O1 C2 H2A 110.1
C1 C2 H2A 110.1
O1 C2 H2B 110.1
C1 C2 H2B 110.1
H2A C2 H2B 108.5
O1 C3 C4 115.2(2)
O1 C3 C8 124.3(2)
C4 C3 C8 120.5(2)
C5 C4 C3 119.6(2)
C5 C4 H4 120.2
C3 C4 H4 120.2
C4 C5 C6 120.5(2)
C4 C5 H5 119.8
C6 C5 H5 119.8
C5 C6 C7 119.7(2)
C5 C6 N2 114.9(2)
C7 C6 N2 125.4(2)
C8 C7 C6 119.9(2)
C8 C7 H7 120.1
C6 C7 H7 120.1
C7 C8 C3 119.9(2)
C7 C8 H8 120.1
C3 C8 H8 120.1
N5 C9 N4 127.6(2)
N5 C9 N3 112.4(2)
N4 C9 N3 120.0(2)
N4 C10 C11 123.1(3)
N4 C10 H10 118.4
C11 C10 H10 118.4
C12 C11 C10 116.5(2)
C12 C11 H11 121.8
C10 C11 H11 121.8
N5 C12 C11 123.0(2)
N5 C12 H12 118.5
C11 C12 H12 118.5
N1 C13 H13A 109.5
N1 C13 H13B 109.5
H13A C13 H13B 109.5
N1 C13 H13C 109.5
H13A C13 H13C 109.5
H13B C13 H13C 109.5
N1 C14 H14A 109.5
N1 C14 H14B 109.5
H14A C14 H14B 109.5
N1 C14 H14C 109.5
H14A C14 H14C 109.5
H14B C14 H14C 109.5
N1 C15 H15A 109.5
N1 C15 H15B 109.5
H15A C15 H15B 109.5
N1 C15 H15C 109.5
H15A C15 H15C 109.5
H15B C15 H15C 109.5
C15 N1 C13 109.60(19)
C15 N1 C14 108.8(2)
C13 N1 C14 108.5(2)
C15 N1 C1 110.6(2)
C13 N1 C1 111.94(19)
C14 N1 C1 107.27(19)
N3 N2 C6 115.3(2)
N2 N3 C9 112.7(2)
C10 N4 C9 114.8(2)
C9 N5 C12 115.0(2)
C3 O1 C2 117.72(18)

loop_
_geom_bond_atom_site_label_1
_geom_bond_atom_site_label_2
_geom_bond_distance
C1 C2 1.511(3)
C1 N1 1.516(3)
C1 H1A 0.9900
C1 H1B 0.9900
C2 O1 1.438(3)
C2 H2A 0.9900
C2 H2B 0.9900
C3 O1 1.369(3)
C3 C4 1.387(3)
C3 C8 1.392(3)
C4 C5 1.379(3)
C4 H4 0.9500
C5 C6 1.388(3)
C5 H5 0.9500
C6 C7 1.401(3)
C6 N2 1.418(3)
C7 C8 1.377(3)
C7 H7 0.9500
C8 H8 0.9500
C9 N5 1.329(3)
C9 N4 1.337(3)
C9 N3 1.440(3)
C10 N4 1.335(3)
C10 C11 1.371(4)
C10 H10 0.9500
C11 C12 1.369(4)
C11 H11 0.9500
C12 N5 1.338(3)
C12 H12 0.9500
C13 N1 1.499(3)
C13 H13A 0.9800
C13 H13B 0.9800
C13 H13C 0.9800
C14 N1 1.501(3)
C14 H14A 0.9800
C14 H14B 0.9800
C14 H14C 0.9800
C15 N1 1.497(3)
C15 H15A 0.9800
C15 H15B 0.9800
C15 H15C 0.9800
N2 N3 1.252(3)

loop_
_geom_torsion_atom_site_label_1
_geom_torsion_atom_site_label_2
_geom_torsion_atom_site_label_3
_geom_torsion_atom_site_label_4
_geom_torsion
N1 C1 C2 O1 90.0(3)
O1 C3 C4 C5 179.1(2)
C8 C3 C4 C5 -0.2(3)
C3 C4 C5 C6 1.4(3)
C4 C5 C6 C7 -1.6(3)
C4 C5 C6 N2 179.5(2)
C5 C6 C7 C8 0.6(4)
N2 C6 C7 C8 179.5(2)
C6 C7 C8 C3 0.5(4)
O1 C3 C8 C7 -180.0(2)
C4 C3 C8 C7 -0.7(4)
N4 C10 C11 C12 0.3(4)
C10 C11 C12 N5 0.4(4)
C2 C1 N1 C15 65.8(3)
C2 C1 N1 C13 -56.7(3)
C2 C1 N1 C14 -175.6(2)
C5 C6 N2 N3 -172.5(2)
C7 C6 N2 N3 8.6(3)
C6 N2 N3 C9 179.59(19)
N5 C9 N3 N2 174.3(2)
N4 C9 N3 N2 -6.6(3)
C11 C10 N4 C9 -0.1(4)
N5 C9 N4 C10 -0.7(4)
N3 C9 N4 C10 -179.6(2)
N4 C9 N5 C12 1.2(4)
N3 C9 N5 C12 -179.8(2)
C11 C12 N5 C9 -1.0(4)
C4 C3 O1 C2 -168.0(2)
C8 C3 O1 C2 11.3(3)
C1 C2 O1 C3 167.2(2)
